data_7226345
loop_
_publ_author_name
'Capon, Patrick K.'
'Burgun, Alexandre'
'Coghlan, Campbell J.'
'Crees, Rachel S.'
'Doonan, Christian J.'
'Sumby, Christopher J.'

_publ_section_title
;
 Hydrogen adsorption in azolium and metalated N-heterocyclic carbene
 containing MOFs
;
_journal_issue 37
_journal_name_full CrystEngComm
_journal_page_first 7003
_journal_paper_doi 10.1039/C6CE01549B
_journal_volume 18
_journal_year 2016
_chemical_formula_sum 'C74 H66 Mg3 N12 O28'
_chemical_formula_weight 1644.31
_space_group_crystal_system triclinic
_space_group_IT_number 2
_space_group_name_Hall '-P 1'
_space_group_name_H-M_alt 'P -1'
_symmetry_space_group_name_Hall '-P 1'
_symmetry_space_group_name_H-M 'P -1'
_atom_sites_solution_hydrogens mixed
_audit_creation_method SHELXL-2014/6
_audit_update_record
;
2016-08-15 deposited with the CCDC.
2016-08-23 downloaded from the CCDC.
;
_cell_angle_alpha 117.59(3)
_cell_angle_beta 93.18(3)
_cell_angle_gamma 98.27(3)
_cell_formula_units_Z 1
_cell_length_a 10.393(2)
_cell_length_b 14.018(3)
_cell_length_c 14.240(3)
_cell_measurement_reflns_used 7830
_cell_measurement_temperature 100(2)
_cell_measurement_theta_max 55.838
_cell_measurement_theta_min 3.258
_cell_volume 1801.9(9)
_computing_cell_refinement 'XDS (Kabsch, 1993)'
_computing_data_collection 'BluIce (McPhillips, 2002)'
_computing_data_reduction 'XDS (Kabsch, 1993)'
_computing_structure_refinement 'SHELXL-2014/6 (Sheldrick, 2014)'
_computing_structure_solution 'ShelXS (Sheldrick, 2008)'
_diffrn_ambient_temperature 100(2)
_diffrn_measured_fraction_theta_full 0.929
_diffrn_measured_fraction_theta_max 0.907
_diffrn_measurement_device_type 'ADSC Quantum 210r'
_diffrn_measurement_method 'Phi Scan'
_diffrn_radiation_type Synchrotron
_diffrn_radiation_wavelength 0.7108
_diffrn_reflns_av_R_equivalents 0.0361
_diffrn_reflns_av_unetI/netI 0.0279
_diffrn_reflns_Laue_measured_fraction_full 0.929
_diffrn_reflns_Laue_measured_fraction_max 0.907
_diffrn_reflns_limit_h_max 13
_diffrn_reflns_limit_h_min -13
_diffrn_reflns_limit_k_max 18
_diffrn_reflns_limit_k_min -18
_diffrn_reflns_limit_l_max 18
_diffrn_reflns_limit_l_min -18
_diffrn_reflns_number 30454
_diffrn_reflns_point_group_measured_fraction_full 0.929
_diffrn_reflns_point_group_measured_fraction_max 0.907
_diffrn_reflns_theta_full 25.000
_diffrn_reflns_theta_max 27.922
_diffrn_reflns_theta_min 1.630
_diffrn_source 'MX1 Beamline Australian Synchrotron'
_exptl_absorpt_coefficient_mu 0.141
_exptl_absorpt_correction_T_max 0.993
_exptl_absorpt_correction_T_min 0.986
_exptl_absorpt_correction_type multi-scan
_exptl_absorpt_process_details 'XDS (Kabsch, 1993)'
_exptl_crystal_colour 'clear light brown'
_exptl_crystal_density_diffrn 1.515
_exptl_crystal_description block
_exptl_crystal_F_000 854
_exptl_crystal_size_max 0.100
_exptl_crystal_size_mid 0.100
_exptl_crystal_size_min 0.050
_refine_diff_density_max 0.352
_refine_diff_density_min -0.762
_refine_diff_density_rms 0.086
_refine_ls_extinction_method none
_refine_ls_goodness_of_fit_ref 1.055
_refine_ls_hydrogen_treatment mixed
_refine_ls_matrix_type full
_refine_ls_number_parameters 547
_refine_ls_number_reflns 7830
_refine_ls_number_restraints 2
_refine_ls_restrained_S_all 1.055
_refine_ls_R_factor_all 0.0650
_refine_ls_R_factor_gt 0.0532
_refine_ls_shift/su_max 0.001
_refine_ls_shift/su_mean 0.000
_refine_ls_structure_factor_coef Fsqd
_refine_ls_weighting_details 'w=1/[\s^2^(Fo^2^)+(0.0800P)^2^+1.5465P] where P=(Fo^2^+2Fc^2^)/3'
_refine_ls_weighting_scheme calc
_refine_ls_wR_factor_gt 0.1332
_refine_ls_wR_factor_ref 0.1422
_reflns_Friedel_coverage 0.000
_reflns_number_gt 6503
_reflns_number_total 7830
_reflns_threshold_expression 'I > 2\s(I)'
_cod_data_source_file c6ce01549b2.cif
_cod_data_source_block 4Mg
_cod_depositor_comments
;
The following automatic conversions were performed:

'_exptl_absorpt_correction_type' value 'Multi-Scan' changed to
'multi-scan' according to
/usr/data/users/saulius/crontab/automatic-downloads/rss-feeds/RSC/lib/dictionaries/cif_core.dic
dictionary named 'cif_core.dic' version 2.4.2 from 2011-04-26.

Automatic conversion script
Id: cif_fix_values 4268 2015-11-12 08:31:59Z antanas 

 Adding full bibliography for 7226345--7226349.cif.
;
_cod_original_cell_volume 1801.9(8)
_cod_database_code 7226345
_shelx_space_group_comment
;
The symmetry employed for this shelxl refinement is uniquely defined
by the following loop, which should always be used as a source of
symmetry information in preference to the above space-group names.
They are only intended as comments.
;
_shelx_estimated_absorpt_t_min 0.986
_shelx_estimated_absorpt_t_max 0.993
_shelxl_version_number 2014/6

loop_
_space_group_symop_operation_xyz
'x, y, z'
'-x, -y, -z'

loop_
_atom_site_label
_atom_site_type_symbol
_atom_site_fract_x
_atom_site_fract_y
_atom_site_fract_z
_atom_site_U_iso_or_equiv
_atom_site_adp_type
_atom_site_occupancy
_atom_site_site_symmetry_order
_atom_site_calc_flag
_atom_site_refinement_flags_posn
_atom_site_refinement_flags_adp
_atom_site_refinement_flags_occupancy
Mg1 Mg 0.5000 0.5000 0.0000 0.01341(19) Uani 1 2 d S . P
Mg2 Mg 0.46904(7) 0.54453(5) 0.26553(5) 0.01364(15) Uani 1 1 d . . .
O3 O 0.44676(15) 0.29065(11) 0.62403(10) 0.0171(3) Uani 1 1 d . . .
O8 O 0.64189(15) 0.49395(12) 0.22424(10) 0.0173(3) Uani 1 1 d . . .
O10 O 0.78535(15) 0.36916(12) 0.81514(10) 0.0173(3) Uani 1 1 d . . .
O9 O 0.71591(14) 0.42139(12) 0.69684(10) 0.0164(3) Uani 1 1 d . . .
O2 O 0.37966(15) 0.37992(11) 0.16563(10) 0.0165(3) Uani 1 1 d . . .
O7 O 0.67585(15) 0.50407(13) 0.07445(11) 0.0203(3) Uani 1 1 d . . .
O1 O 0.42537(16) 0.35989(12) 0.00612(11) 0.0213(3) Uani 1 1 d . . .
O4 O 0.42082(17) 0.21248(12) 0.72982(11) 0.0247(4) Uani 1 1 d . . .
O13 O 0.48353(16) 0.51379(13) 0.39382(11) 0.0199(3) Uani 1 1 d D . .
O16 O 0.32561(18) 0.61398(13) 0.56387(13) 0.0290(4) Uani 1 1 d . . .
N10 N 0.39620(18) 0.70761(13) 0.62532(12) 0.0147(3) Uani 1 1 d . . .
N1 N 0.30534(18) -0.01334(14) 0.10770(12) 0.0177(4) Uani 1 1 d . . .
O18 O 0.51718(18) 0.71491(15) 0.64104(13) 0.0314(4) Uani 1 1 d . . .
N6 N 1.06955(17) 0.34892(14) 0.44950(12) 0.0157(3) Uani 1 1 d . . .
N2 N 0.30549(18) -0.04032(14) 0.24595(12) 0.0174(4) Uani 1 1 d . . .
N5 N 1.04109(17) 0.35622(14) 0.30142(12) 0.0150(3) Uani 1 1 d . . .
O17 O 0.3413(2) 0.78720(17) 0.66512(18) 0.0540(6) Uani 1 1 d . . .
C28 C 0.9781(2) 0.34277(17) 0.37534(15) 0.0167(4) Uani 1 1 d . . .
H28 H 0.8858 0.3310 0.3753 0.020 Uiso 1 1 calc R U .
N8 N 0.9680(2) -0.01168(17) 0.21218(17) 0.0322(5) Uani 1 1 d . . .
C27 C 0.8938(2) 0.40937(16) 0.05282(14) 0.0165(4) Uani 1 1 d . . .
H27 H 0.8642 0.4257 -0.0015 0.020 Uiso 1 1 calc R U .
C1 C 0.3957(2) 0.32396(16) 0.06912(14) 0.0149(4) Uani 1 1 d . . .
C23 C 0.8666(2) 0.40446(16) 0.21838(14) 0.0154(4) Uani 1 1 d . . .
H23 H 0.8184 0.4159 0.2763 0.019 Uiso 1 1 calc R U .
C25 C 1.0535(2) 0.34465(17) 0.12699(15) 0.0180(4) Uani 1 1 d . . .
H25 H 1.1311 0.3152 0.1231 0.022 Uiso 1 1 calc R U .
C32 C 0.9325(2) 0.36387(16) 0.58838(14) 0.0151(4) Uani 1 1 d . . .
H32 H 0.8683 0.3867 0.5573 0.018 Uiso 1 1 calc R U .
C30 C 1.1744(2) 0.36963(16) 0.32813(15) 0.0170(4) Uani 1 1 d . . .
H30 H 1.2410 0.3802 0.2889 0.020 Uiso 1 1 calc R U .
C37 C 0.7961(2) 0.38558(15) 0.73564(14) 0.0144(4) Uani 1 1 d . . .
C33 C 0.9156(2) 0.35599(15) 0.68125(14) 0.0148(4) Uani 1 1 d . . .
C21 C 0.7030(2) 0.47877(16) 0.14592(14) 0.0160(4) Uani 1 1 d . . .
C17 C 0.4167(2) 0.20952(16) 0.64010(15) 0.0167(4) Uani 1 1 d . . .
C4 C 0.3305(2) 0.03847(16) 0.04211(15) 0.0177(4) Uani 1 1 d . . .
C24 C 0.9823(2) 0.36536(16) 0.21243(14) 0.0150(4) Uani 1 1 d . . .
C29 C 1.1927(2) 0.36495(17) 0.42045(15) 0.0174(4) Uani 1 1 d . . .
H29 H 1.2745 0.3714 0.4583 0.021 Uiso 1 1 calc R U .
C34 C 1.0106(2) 0.32197(16) 0.72555(15) 0.0168(4) Uani 1 1 d . . .
H34 H 0.9989 0.3174 0.7891 0.020 Uiso 1 1 calc R U .
C36 C 1.1398(2) 0.30207(17) 0.58534(15) 0.0178(4) Uani 1 1 d . . .
H36 H 1.2155 0.2831 0.5518 0.021 Uiso 1 1 calc R U .
C22 C 0.8217(2) 0.42689(16) 0.13758(14) 0.0151(4) Uani 1 1 d . . .
C8 C 0.3404(2) 0.03447(16) 0.21379(15) 0.0178(4) Uani 1 1 d . . .
H8 H 0.3827 0.1086 0.2585 0.021 Uiso 1 1 calc R U .
C31 C 1.0459(2) 0.33738(16) 0.54262(14) 0.0154(4) Uani 1 1 d . . .
C13 C 0.3705(2) 0.09759(16) 0.54416(15) 0.0164(4) Uani 1 1 d . . .
C3 C 0.3460(2) 0.15164(16) 0.08708(15) 0.0169(4) Uani 1 1 d . . .
H3 H 0.3363 0.1949 0.1600 0.020 Uiso 1 1 calc R U .
C10 C 0.2475(2) -0.12140(17) 0.07159(16) 0.0226(5) Uani 1 1 d . . .
H10 H 0.2134 -0.1739 -0.0004 0.027 Uiso 1 1 calc R U .
C26 C 1.0084(2) 0.36816(17) 0.04783(15) 0.0176(4) Uani 1 1 d . . .
H26 H 1.0564 0.3559 -0.0103 0.021 Uiso 1 1 calc R U .
C35 C 1.1218(2) 0.29475(17) 0.67784(15) 0.0193(4) Uani 1 1 d . . .
H35 H 1.1857 0.2711 0.7083 0.023 Uiso 1 1 calc R U .
C7 C 0.3892(2) 0.13601(17) -0.08413(15) 0.0195(4) Uani 1 1 d . . .
H7 H 0.4112 0.1697 -0.1271 0.023 Uiso 1 1 calc R U .
C9 C 0.2481(2) -0.13913(17) 0.15743(15) 0.0218(4) Uani 1 1 d . . .
H9 H 0.2155 -0.2062 0.1571 0.026 Uiso 1 1 calc R U .
C12 C 0.3591(2) 0.08426(16) 0.44043(15) 0.0172(4) Uani 1 1 d . . .
H12 H 0.3772 0.1458 0.4284 0.021 Uiso 1 1 calc R U .
O20 O 1.0261(3) 0.1041(2) 0.1442(2) 0.0646(7) Uani 1 1 d . . .
C11 C 0.3204(2) -0.02136(16) 0.35515(14) 0.0168(4) Uani 1 1 d . . .
C14 C 0.3420(2) 0.00683(17) 0.56088(15) 0.0207(4) Uani 1 1 d . . .
H14 H 0.3477 0.0167 0.6318 0.025 Uiso 1 1 calc R U .
C5 C 0.3419(2) -0.02730(17) -0.06497(15) 0.0204(4) Uani 1 1 d . . .
H5 H 0.3307 -0.1047 -0.0943 0.025 Uiso 1 1 calc R U .
C6 C 0.3701(2) 0.02271(17) -0.12808(15) 0.0213(4) Uani 1 1 d . . .
H6 H 0.3763 -0.0210 -0.2017 0.026 Uiso 1 1 calc R U .
C2 C 0.3760(2) 0.20057(16) 0.02331(14) 0.0160(4) Uani 1 1 d . . .
C15 C 0.3053(3) -0.09772(18) 0.47481(16) 0.0260(5) Uani 1 1 d . . .
H15 H 0.2870 -0.1594 0.4866 0.031 Uiso 1 1 calc R U .
C16 C 0.2953(2) -0.11213(17) 0.37134(16) 0.0231(5) Uani 1 1 d . . .
H16 H 0.2714 -0.1837 0.3120 0.028 Uiso 1 1 calc R U .
C41 C 0.9119(3) -0.1202(2) 0.1929(2) 0.0384(6) Uani 1 1 d . . .
H41C H 0.8319 -0.1180 0.2266 0.058 Uiso 1 1 calc R U .
H41A H 0.9753 -0.1474 0.2234 0.058 Uiso 1 1 calc R U .
H41B H 0.8904 -0.1693 0.1157 0.058 Uiso 1 1 calc R U .
C42 C 0.9819(3) 0.0129(2) 0.1325(2) 0.0394(6) Uani 1 1 d . . .
H42 H 0.9556 -0.0449 0.0614 0.047 Uiso 1 1 calc R U .
C40 C 1.0028(4) 0.0731(3) 0.3228(3) 0.0555(9) Uani 1 1 d . . .
H40B H 1.0695 0.1326 0.3272 0.083 Uiso 1 1 calc R U .
H40A H 1.0379 0.0421 0.3657 0.083 Uiso 1 1 calc R U .
H40C H 0.9246 0.1020 0.3503 0.083 Uiso 1 1 calc R U .
O12 O 0.44712(15) 0.59403(12) 0.14725(10) 0.0146(3) Uani 1 1 d D . .
H12A H 0.503(4) 0.670(3) 0.184(3) 0.065(11) Uiso 1 1 d D . .
H12B H 0.361(4) 0.607(3) 0.147(3) 0.069(12) Uiso 1 1 d D . .
H13B H 0.494(5) 0.446(2) 0.388(4) 0.099(16) Uiso 1 1 d D . .
H13A H 0.432(3) 0.541(3) 0.444(2) 0.045(9) Uiso 1 1 d D . .

loop_
_atom_site_aniso_label
_atom_site_aniso_U_11
_atom_site_aniso_U_22
_atom_site_aniso_U_33
_atom_site_aniso_U_23
_atom_site_aniso_U_13
_atom_site_aniso_U_12
Mg1 0.0185(5) 0.0177(4) 0.0063(4) 0.0070(3) 0.0034(3) 0.0047(4)
Mg2 0.0175(4) 0.0179(3) 0.0077(3) 0.0073(2) 0.0038(2) 0.0047(3)
O3 0.0231(9) 0.0168(7) 0.0111(6) 0.0065(5) 0.0023(5) 0.0034(6)
O8 0.0172(8) 0.0254(7) 0.0121(6) 0.0102(6) 0.0049(5) 0.0064(6)
O10 0.0204(8) 0.0242(7) 0.0110(6) 0.0104(6) 0.0058(5) 0.0069(6)
O9 0.0184(8) 0.0235(7) 0.0122(6) 0.0112(5) 0.0053(5) 0.0074(6)
O2 0.0208(8) 0.0188(7) 0.0097(6) 0.0065(5) 0.0056(5) 0.0036(5)
O7 0.0193(9) 0.0344(8) 0.0132(6) 0.0151(6) 0.0032(6) 0.0089(6)
O1 0.0345(10) 0.0200(7) 0.0113(6) 0.0092(6) 0.0069(6) 0.0031(6)
O4 0.0407(11) 0.0219(7) 0.0093(6) 0.0075(6) 0.0034(6) -0.0009(7)
O13 0.0285(9) 0.0262(8) 0.0113(6) 0.0120(6) 0.0073(6) 0.0114(6)
O16 0.0284(10) 0.0256(8) 0.0224(8) 0.0046(6) 0.0023(7) -0.0014(7)
N10 0.0206(10) 0.0134(7) 0.0090(7) 0.0036(6) 0.0034(6) 0.0059(6)
N1 0.0256(11) 0.0170(8) 0.0097(7) 0.0064(6) 0.0026(6) 0.0016(7)
O18 0.0256(11) 0.0376(10) 0.0255(8) 0.0117(7) 0.0012(7) 0.0024(7)
N6 0.0174(10) 0.0214(8) 0.0107(7) 0.0093(6) 0.0043(6) 0.0045(7)
N2 0.0247(10) 0.0165(8) 0.0101(7) 0.0066(6) 0.0016(6) 0.0010(7)
N5 0.0181(10) 0.0192(8) 0.0098(7) 0.0081(6) 0.0040(6) 0.0045(6)
O17 0.0610(16) 0.0325(11) 0.0528(13) 0.0023(9) 0.0101(11) 0.0264(10)
C28 0.0174(11) 0.0241(10) 0.0113(8) 0.0099(7) 0.0041(7) 0.0058(8)
N8 0.0362(14) 0.0252(10) 0.0329(11) 0.0117(9) 0.0027(9) 0.0075(9)
C27 0.0194(11) 0.0214(9) 0.0094(8) 0.0077(7) 0.0025(7) 0.0043(8)
C1 0.0170(11) 0.0187(9) 0.0106(8) 0.0082(7) 0.0033(7) 0.0033(7)
C23 0.0185(11) 0.0189(9) 0.0095(8) 0.0072(7) 0.0031(7) 0.0035(7)
C25 0.0195(11) 0.0232(10) 0.0132(8) 0.0093(8) 0.0046(8) 0.0065(8)
C32 0.0178(11) 0.0178(9) 0.0112(8) 0.0079(7) 0.0024(7) 0.0036(7)
C30 0.0176(11) 0.0219(10) 0.0147(8) 0.0112(8) 0.0042(8) 0.0037(8)
C37 0.0179(11) 0.0154(9) 0.0086(7) 0.0050(7) 0.0023(7) 0.0015(7)
C33 0.0191(11) 0.0155(9) 0.0095(8) 0.0057(7) 0.0031(7) 0.0030(7)
C21 0.0178(11) 0.0192(9) 0.0104(8) 0.0070(7) 0.0012(7) 0.0028(7)
C17 0.0207(11) 0.0186(9) 0.0109(8) 0.0068(7) 0.0044(7) 0.0040(8)
C4 0.0241(12) 0.0202(10) 0.0115(8) 0.0099(8) 0.0037(8) 0.0037(8)
C24 0.0186(11) 0.0180(9) 0.0099(8) 0.0080(7) 0.0019(7) 0.0029(7)
C29 0.0162(11) 0.0232(10) 0.0149(9) 0.0107(8) 0.0039(7) 0.0035(8)
C34 0.0197(12) 0.0215(9) 0.0120(8) 0.0103(7) 0.0030(7) 0.0036(8)
C36 0.0171(11) 0.0247(10) 0.0151(9) 0.0115(8) 0.0049(8) 0.0056(8)
C22 0.0177(11) 0.0177(9) 0.0096(8) 0.0066(7) 0.0017(7) 0.0027(7)
C8 0.0257(12) 0.0172(9) 0.0109(8) 0.0073(7) 0.0031(8) 0.0032(8)
C31 0.0195(11) 0.0193(9) 0.0094(8) 0.0084(7) 0.0034(7) 0.0035(7)
C13 0.0185(11) 0.0187(9) 0.0110(8) 0.0065(7) 0.0029(7) 0.0027(7)
C3 0.0206(12) 0.0202(9) 0.0099(8) 0.0075(7) 0.0033(7) 0.0027(8)
C10 0.0335(14) 0.0178(10) 0.0132(9) 0.0069(8) 0.0005(8) -0.0020(8)
C26 0.0185(12) 0.0244(10) 0.0107(8) 0.0084(7) 0.0046(7) 0.0053(8)
C35 0.0217(12) 0.0268(10) 0.0146(9) 0.0132(8) 0.0028(8) 0.0077(8)
C7 0.0264(12) 0.0225(10) 0.0114(8) 0.0095(8) 0.0059(8) 0.0042(8)
C9 0.0324(13) 0.0175(10) 0.0118(8) 0.0059(8) 0.0001(8) -0.0014(8)
C12 0.0208(12) 0.0186(9) 0.0120(8) 0.0076(7) 0.0021(7) 0.0019(8)
O20 0.0720(18) 0.0446(13) 0.095(2) 0.0451(14) 0.0336(15) 0.0128(12)
C11 0.0223(12) 0.0185(9) 0.0098(8) 0.0075(7) 0.0020(7) 0.0027(8)
C14 0.0286(13) 0.0223(10) 0.0123(8) 0.0099(8) 0.0031(8) 0.0023(8)
C5 0.0295(13) 0.0179(9) 0.0122(9) 0.0058(7) 0.0043(8) 0.0039(8)
C6 0.0318(13) 0.0213(10) 0.0098(8) 0.0061(7) 0.0055(8) 0.0055(8)
C2 0.0192(11) 0.0191(9) 0.0115(8) 0.0085(7) 0.0046(7) 0.0036(7)
C15 0.0416(15) 0.0201(10) 0.0163(9) 0.0111(8) -0.0001(9) -0.0011(9)
C16 0.0360(14) 0.0169(9) 0.0146(9) 0.0077(8) -0.0002(8) 0.0005(8)
C41 0.0423(18) 0.0307(13) 0.0490(16) 0.0242(12) 0.0066(13) 0.0079(11)
C42 0.0403(18) 0.0377(14) 0.0492(16) 0.0257(13) 0.0140(13) 0.0131(12)
C40 0.068(3) 0.0400(17) 0.0395(16) 0.0038(13) 0.0045(15) 0.0099(15)
O12 0.0183(8) 0.0186(7) 0.0083(6) 0.0069(5) 0.0037(5) 0.0046(6)

loop_
_atom_type_symbol
_atom_type_description
_atom_type_scat_dispersion_real
_atom_type_scat_dispersion_imag
_atom_type_scat_source
C C 0.0033 0.0016 'International Tables Vol C Tables 4.2.6.8 and 6.1.1.4'
H H 0.0000 0.0000 'International Tables Vol C Tables 4.2.6.8 and 6.1.1.4'
N N 0.0061 0.0033 'International Tables Vol C Tables 4.2.6.8 and 6.1.1.4'
O O 0.0106 0.0060 'International Tables Vol C Tables 4.2.6.8 and 6.1.1.4'
Mg Mg 0.0490 0.0360 'International Tables Vol C Tables 4.2.6.8 and 6.1.1.4'

loop_
_geom_angle_atom_site_label_1
_geom_angle_atom_site_label_2
_geom_angle_atom_site_label_3
_geom_angle
_geom_angle_site_symmetry_1
_geom_angle_site_symmetry_3
O7 Mg1 O7 180.0 . 2_665
O7 Mg1 O1 91.15(7) . 2_665
O7 Mg1 O1 88.85(7) 2_665 2_665
O7 Mg1 O1 88.85(7) . .
O7 Mg1 O1 91.15(7) 2_665 .
O1 Mg1 O1 180.0 2_665 .
O7 Mg1 O12 90.94(7) . 2_665
O7 Mg1 O12 89.06(7) 2_665 2_665
O1 Mg1 O12 90.56(6) 2_665 2_665
O1 Mg1 O12 89.44(6) . 2_665
O7 Mg1 O12 89.06(7) . .
O7 Mg1 O12 90.94(7) 2_665 .
O1 Mg1 O12 89.44(6) 2_665 .
O1 Mg1 O12 90.56(6) . .
O12 Mg1 O12 180.0 2_665 .
O7 Mg1 Mg2 69.78(5) . .
O7 Mg1 Mg2 110.22(5) 2_665 .
O1 Mg1 Mg2 113.41(5) 2_665 .
O1 Mg1 Mg2 66.59(5) . .
O12 Mg1 Mg2 148.75(4) 2_665 .
O12 Mg1 Mg2 31.25(4) . .
O7 Mg1 Mg2 110.22(5) . 2_665
O7 Mg1 Mg2 69.78(5) 2_665 2_665
O1 Mg1 Mg2 66.59(5) 2_665 2_665
O1 Mg1 Mg2 113.41(5) . 2_665
O12 Mg1 Mg2 31.25(4) 2_665 2_665
O12 Mg1 Mg2 148.75(4) . 2_665
Mg2 Mg1 Mg2 180.0 . 2_665
O8 Mg2 O13 90.90(7) . .
O8 Mg2 O9 173.80(7) . 2_666
O13 Mg2 O9 86.71(6) . 2_666
O8 Mg2 O2 85.71(7) . .
O13 Mg2 O2 89.70(7) . .
O9 Mg2 O2 88.56(7) 2_666 .
O8 Mg2 O12 94.22(6) . .
O13 Mg2 O12 172.96(6) . .
O9 Mg2 O12 88.68(6) 2_666 .
O2 Mg2 O12 95.49(6) . .
O8 Mg2 O3 96.39(7) . 2_666
O13 Mg2 O3 86.45(7) . 2_666
O9 Mg2 O3 89.17(7) 2_666 2_666
O2 Mg2 O3 175.64(6) . 2_666
O12 Mg2 O3 88.18(6) . 2_666
O8 Mg2 Mg1 70.71(5) . .
O13 Mg2 Mg1 156.71(5) . .
O9 Mg2 Mg1 110.06(5) 2_666 .
O2 Mg2 Mg1 75.17(5) . .
O12 Mg2 Mg1 30.29(4) . .
O3 Mg2 Mg1 109.12(5) 2_666 .
C17 O3 Mg2 129.42(12) . 2_666
C21 O8 Mg2 133.57(13) . .
C37 O9 Mg2 130.59(12) . 2_666
C1 O2 Mg2 124.90(13) . .
C21 O7 Mg1 131.41(14) . .
C1 O1 Mg1 142.92(13) . .
Mg2 O13 H13B 124(3) . .
Mg2 O13 H13A 119(2) . .
H13B O13 H13A 106(3) . .
O17 N10 O18 123.3(2) . .
O17 N10 O16 118.1(2) . .
O18 N10 O16 118.56(17) . .
C8 N1 C10 108.73(17) . .
C8 N1 C4 125.30(17) . .
C10 N1 C4 125.89(17) . .
C28 N6 C29 108.98(16) . .
C28 N6 C31 126.43(17) . .
C29 N6 C31 124.56(17) . .
C8 N2 C9 108.86(16) . .
C8 N2 C11 126.07(17) . .
C9 N2 C11 125.04(17) . .
C28 N5 C30 109.36(16) . .
C28 N5 C24 126.31(18) . .
C30 N5 C24 124.12(16) . .
N5 C28 N6 107.44(18) . .
N5 C28 H28 126.3 . .
N6 C28 H28 126.3 . .
C42 N8 C41 122.2(2) . .
C42 N8 C40 120.4(3) . .
C41 N8 C40 117.2(2) . .
C26 C27 C22 120.16(18) . .
C26 C27 H27 119.9 . .
C22 C27 H27 119.9 . .
O1 C1 O2 126.51(18) . .
O1 C1 C2 115.78(16) . .
O2 C1 C2 117.70(16) . .
C24 C23 C22 118.81(17) . .
C24 C23 H23 120.6 . .
C22 C23 H23 120.6 . .
C26 C25 C24 118.39(19) . .
C26 C25 H25 120.8 . .
C24 C25 H25 120.8 . .
C31 C32 C33 118.14(18) . .
C31 C32 H32 120.9 . .
C33 C32 H32 120.9 . .
C29 C30 N5 107.24(17) . .
C29 C30 H30 126.4 . .
N5 C30 H30 126.4 . .
O9 C37 O10 126.39(18) . .
O9 C37 C33 117.65(16) . .
O10 C37 C33 115.94(17) . .
C34 C33 C32 120.11(18) . .
C34 C33 C37 119.30(16) . .
C32 C33 C37 120.58(18) . .
O7 C21 O8 126.49(19) . .
O7 C21 C22 116.24(17) . .
O8 C21 C22 117.26(17) . .
O4 C17 O3 125.96(19) . .
O4 C17 C13 115.79(17) . .
O3 C17 C13 118.24(16) . .
C3 C4 C5 121.93(18) . .
C3 C4 N1 119.72(17) . .
C5 C4 N1 118.33(18) . .
C23 C24 C25 122.13(17) . .
C23 C24 N5 120.19(16) . .
C25 C24 N5 117.33(18) . .
C30 C29 N6 106.98(18) . .
C30 C29 H29 126.5 . .
N6 C29 H29 126.5 . .
C35 C34 C33 120.71(17) . .
C35 C34 H34 119.6 . .
C33 C34 H34 119.6 . .
C31 C36 C35 119.15(18) . .
C31 C36 H36 120.4 . .
C35 C36 H36 120.4 . .
C27 C22 C23 119.82(19) . .
C27 C22 C21 119.49(17) . .
C23 C22 C21 120.48(17) . .
N2 C8 N1 108.16(18) . .
N2 C8 H8 125.9 . .
N1 C8 H8 125.9 . .
C36 C31 C32 122.08(17) . .
C36 C31 N6 118.06(17) . .
C32 C31 N6 119.85(17) . .
C14 C13 C12 120.27(18) . .
C14 C13 C17 118.66(17) . .
C12 C13 C17 121.06(18) . .
C4 C3 C2 118.79(17) . .
C4 C3 H3 120.6 . .
C2 C3 H3 120.6 . .
C9 C10 N1 107.54(18) . .
C9 C10 H10 126.2 . .
N1 C10 H10 126.2 . .
C27 C26 C25 120.66(18) . .
C27 C26 H26 119.7 . .
C25 C26 H26 119.7 . .
C34 C35 C36 119.81(19) . .
C34 C35 H35 120.1 . .
C36 C35 H35 120.1 . .
C6 C7 C2 120.09(18) . .
C6 C7 H7 120.0 . .
C2 C7 H7 120.0 . .
C10 C9 N2 106.70(18) . .
C10 C9 H9 126.7 . .
N2 C9 H9 126.7 . .
C11 C12 C13 118.36(18) . .
C11 C12 H12 120.8 . .
C13 C12 H12 120.8 . .
C16 C11 C12 121.54(17) . .
C16 C11 N2 117.52(18) . .
C12 C11 N2 120.94(17) . .
C15 C14 C13 120.42(18) . .
C15 C14 H14 119.8 . .
C13 C14 H14 119.8 . .
C4 C5 C6 118.59(19) . .
C4 C5 H5 120.7 . .
C6 C5 H5 120.7 . .
C7 C6 C5 120.45(18) . .
C7 C6 H6 119.8 . .
C5 C6 H6 119.8 . .
C3 C2 C7 120.12(18) . .
C3 C2 C1 120.75(16) . .
C7 C2 C1 119.13(17) . .
C14 C15 C16 119.82(19) . .
C14 C15 H15 120.1 . .
C16 C15 H15 120.1 . .
C11 C16 C15 119.56(19) . .
C11 C16 H16 120.2 . .
C15 C16 H16 120.2 . .
N8 C41 H41C 109.5 . .
N8 C41 H41A 109.5 . .
H41C C41 H41A 109.5 . .
N8 C41 H41B 109.5 . .
H41C C41 H41B 109.5 . .
H41A C41 H41B 109.5 . .
O20 C42 N8 125.1(3) . .
O20 C42 H42 117.5 . .
N8 C42 H42 117.5 . .
N8 C40 H40B 109.5 . .
N8 C40 H40A 109.5 . .
H40B C40 H40A 109.5 . .
N8 C40 H40C 109.5 . .
H40B C40 H40C 109.5 . .
H40A C40 H40C 109.5 . .
Mg1 O12 Mg2 118.46(7) . .
Mg1 O12 H12A 111(2) . .
Mg2 O12 H12A 101(2) . .
Mg1 O12 H12B 116(2) . .
Mg2 O12 H12B 104(2) . .
H12A O12 H12B 104(3) . .

loop_
_geom_bond_atom_site_label_1
_geom_bond_atom_site_label_2
_geom_bond_distance
_geom_bond_site_symmetry_2
Mg1 O7 2.0411(16) .
Mg1 O7 2.0411(16) 2_665
Mg1 O1 2.0480(15) 2_665
Mg1 O1 2.0481(15) .
Mg1 O12 2.0524(15) 2_665
Mg1 O12 2.0524(15) .
Mg1 Mg2 3.5772(10) .
Mg1 Mg2 3.5773(10) 2_665
Mg2 O8 2.0427(17) .
Mg2 O13 2.0647(15) .
Mg2 O9 2.0861(16) 2_666
Mg2 O2 2.0993(19) .
Mg2 O12 2.1108(15) .
Mg2 O3 2.1159(19) 2_666
O3 C17 1.261(2) .
O3 Mg2 2.1159(19) 2_666
O8 C21 1.261(2) .
O10 C37 1.263(2) .
O9 C37 1.256(2) .
O9 Mg2 2.0860(16) 2_666
O2 C1 1.263(2) .
O7 C21 1.254(2) .
O1 C1 1.248(2) .
O4 C17 1.257(2) .
O13 H13B 0.938(19) .
O13 H13A 0.894(18) .
O16 N10 1.271(2) .
N10 O17 1.235(2) .
N10 O18 1.246(3) .
N1 C8 1.340(2) .
N1 C10 1.379(3) .
N1 C4 1.438(2) .
N6 C28 1.344(3) .
N6 C29 1.387(3) .
N6 C31 1.438(2) .
N2 C8 1.340(3) .
N2 C9 1.387(3) .
N2 C11 1.446(2) .
N5 C28 1.341(2) .
N5 C30 1.378(3) .
N5 C24 1.443(2) .
C28 H28 0.9500 .
N8 C42 1.339(3) .
N8 C41 1.439(3) .
N8 C40 1.450(4) .
C27 C26 1.388(3) .
C27 C22 1.399(3) .
C27 H27 0.9500 .
C1 C2 1.516(3) .
C23 C24 1.382(3) .
C23 C22 1.399(3) .
C23 H23 0.9500 .
C25 C26 1.389(3) .
C25 C24 1.396(3) .
C25 H25 0.9500 .
C32 C31 1.392(3) .
C32 C33 1.395(2) .
C32 H32 0.9500 .
C30 C29 1.351(3) .
C30 H30 0.9500 .
C37 C33 1.508(3) .
C33 C34 1.394(3) .
C21 C22 1.503(3) .
C17 C13 1.511(3) .
C4 C3 1.388(3) .
C4 C5 1.392(3) .
C29 H29 0.9500 .
C34 C35 1.385(3) .
C34 H34 0.9500 .
C36 C31 1.386(3) .
C36 C35 1.388(3) .
C36 H36 0.9500 .
C8 H8 0.9500 .
C13 C14 1.394(3) .
C13 C12 1.396(2) .
C3 C2 1.393(3) .
C3 H3 0.9500 .
C10 C9 1.355(3) .
C10 H10 0.9500 .
C26 H26 0.9500 .
C35 H35 0.9500 .
C7 C6 1.389(3) .
C7 C2 1.398(3) .
C7 H7 0.9500 .
C9 H9 0.9500 .
C12 C11 1.392(3) .
C12 H12 0.9500 .
O20 C42 1.224(3) .
C11 C16 1.387(3) .
C14 C15 1.385(3) .
C14 H14 0.9500 .
C5 C6 1.392(3) .
C5 H5 0.9500 .
C6 H6 0.9500 .
C15 C16 1.387(3) .
C15 H15 0.9500 .
C16 H16 0.9500 .
C41 H41C 0.9800 .
C41 H41A 0.9800 .
C41 H41B 0.9800 .
C42 H42 0.9500 .
C40 H40B 0.9800 .
C40 H40A 0.9800 .
C40 H40C 0.9800 .
O12 H12A 1.01(4) .
O12 H12B 0.94(4) .

loop_
_geom_torsion_atom_site_label_1
_geom_torsion_atom_site_label_2
_geom_torsion_atom_site_label_3
_geom_torsion_atom_site_label_4
_geom_torsion
_geom_torsion_site_symmetry_1
C30 N5 C28 N6 0.8(2) .
C24 N5 C28 N6 -174.05(17) .
C29 N6 C28 N5 -0.9(2) .
C31 N6 C28 N5 -179.01(17) .
Mg1 O1 C1 O2 16.6(4) .
Mg1 O1 C1 C2 -164.05(17) .
Mg2 O2 C1 O1 -26.7(3) .
Mg2 O2 C1 C2 154.04(14) .
C28 N5 C30 C29 -0.4(2) .
C24 N5 C30 C29 174.61(17) .
Mg2 O9 C37 O10 -5.8(3) 2_666
Mg2 O9 C37 C33 172.44(13) 2_666
C31 C32 C33 C34 -0.2(3) .
C31 C32 C33 C37 178.87(18) .
O9 C37 C33 C34 176.32(18) .
O10 C37 C33 C34 -5.2(3) .
O9 C37 C33 C32 -2.8(3) .
O10 C37 C33 C32 175.64(18) .
Mg1 O7 C21 O8 -37.0(3) .
Mg1 O7 C21 C22 144.05(15) .
Mg2 O8 C21 O7 8.5(3) .
Mg2 O8 C21 C22 -172.55(13) .
Mg2 O3 C17 O4 6.7(3) 2_666
Mg2 O3 C17 C13 -173.73(14) 2_666
C8 N1 C4 C3 -25.6(3) .
C10 N1 C4 C3 157.8(2) .
C8 N1 C4 C5 152.7(2) .
C10 N1 C4 C5 -23.8(3) .
C22 C23 C24 C25 -1.9(3) .
C22 C23 C24 N5 171.15(18) .
C26 C25 C24 C23 2.4(3) .
C26 C25 C24 N5 -170.83(18) .
C28 N5 C24 C23 26.3(3) .
C30 N5 C24 C23 -147.9(2) .
C28 N5 C24 C25 -160.39(19) .
C30 N5 C24 C25 25.5(3) .
N5 C30 C29 N6 -0.2(2) .
C28 N6 C29 C30 0.7(2) .
C31 N6 C29 C30 178.81(18) .
C32 C33 C34 C35 -0.6(3) .
C37 C33 C34 C35 -179.68(19) .
C26 C27 C22 C23 1.1(3) .
C26 C27 C22 C21 175.81(18) .
C24 C23 C22 C27 0.1(3) .
C24 C23 C22 C21 -174.59(18) .
O7 C21 C22 C27 -0.3(3) .
O8 C21 C22 C27 -179.31(19) .
O7 C21 C22 C23 174.46(19) .
O8 C21 C22 C23 -4.6(3) .
C9 N2 C8 N1 0.8(2) .
C11 N2 C8 N1 -177.18(19) .
C10 N1 C8 N2 -0.4(3) .
C4 N1 C8 N2 -177.41(18) .
C35 C36 C31 C32 -1.2(3) .
C35 C36 C31 N6 177.28(19) .
C33 C32 C31 C36 1.2(3) .
C33 C32 C31 N6 -177.35(18) .
C28 N6 C31 C36 154.3(2) .
C29 N6 C31 C36 -23.5(3) .
C28 N6 C31 C32 -27.2(3) .
C29 N6 C31 C32 155.04(19) .
O4 C17 C13 C14 -2.8(3) .
O3 C17 C13 C14 177.5(2) .
O4 C17 C13 C12 178.6(2) .
O3 C17 C13 C12 -1.1(3) .
C5 C4 C3 C2 -1.1(3) .
N1 C4 C3 C2 177.19(19) .
C8 N1 C10 C9 -0.2(3) .
C4 N1 C10 C9 176.8(2) .
C22 C27 C26 C25 -0.5(3) .
C24 C25 C26 C27 -1.1(3) .
C33 C34 C35 C36 0.5(3) .
C31 C36 C35 C34 0.4(3) .
N1 C10 C9 N2 0.7(3) .
C8 N2 C9 C10 -0.9(3) .
C11 N2 C9 C10 177.1(2) .
C14 C13 C12 C11 -0.8(3) .
C17 C13 C12 C11 177.8(2) .
C13 C12 C11 C16 -0.9(3) .
C13 C12 C11 N2 179.36(19) .
C8 N2 C11 C16 -171.3(2) .
C9 N2 C11 C16 11.0(3) .
C8 N2 C11 C12 8.5(3) .
C9 N2 C11 C12 -169.2(2) .
C12 C13 C14 C15 1.7(3) .
C17 C13 C14 C15 -176.9(2) .
C3 C4 C5 C6 0.1(3) .
N1 C4 C5 C6 -178.1(2) .
C2 C7 C6 C5 -2.1(3) .
C4 C5 C6 C7 1.4(3) .
C4 C3 C2 C7 0.4(3) .
C4 C3 C2 C1 -179.18(19) .
C6 C7 C2 C3 1.1(3) .
C6 C7 C2 C1 -179.3(2) .
O1 C1 C2 C3 178.34(19) .
O2 C1 C2 C3 -2.3(3) .
O1 C1 C2 C7 -1.3(3) .
O2 C1 C2 C7 178.10(19) .
C13 C14 C15 C16 -0.8(4) .
C12 C11 C16 C15 1.8(4) .
N2 C11 C16 C15 -178.5(2) .
C14 C15 C16 C11 -0.9(4) .
C41 N8 C42 O20 178.2(3) .
C40 N8 C42 O20 1.7(5) .
